data_1522049
loop_
_publ_author_name
'Troemel, M.'

_publ_section_title
;
 Die Kristallstruktur der Verbindungen vom Sr2 Pb O4-Typ
;
_journal_name_full 'Zeitschrift fuer Anorganische und Allgemeine Chemie'
_journal_page_first 237
_journal_page_last 247
_journal_volume 371
_journal_year 1969
_chemical_formula_sum 'Cd2 O4 Sn'
_chemical_name_systematic 'Cd2 Sn O4'
_space_group_IT_number 55
_symmetry_space_group_name_Hall '-P 2 2ab'
_symmetry_space_group_name_H-M 'P b a m'
_cell_angle_alpha 90
_cell_angle_beta 90
_cell_angle_gamma 90
_cell_formula_units_Z 2
_cell_length_a 5.546
_cell_length_b 9.888
_cell_length_c 3.193
_cell_volume 175.100
_citation_journal_id_ASTM ZAACAB
_cod_data_source_file Troemel_ZAACAB_1969_1138.cif
_cod_data_source_block Cd2O4Sn1
_cod_original_cell_volume 175.1004
_cod_original_formula_sum 'Cd2 O4 Sn1'
_cod_database_code 1522049

loop_
_symmetry_equiv_pos_as_xyz
x,y,z
-x,-y,z
x+1/2,-y+1/2,-z
-x+1/2,y+1/2,-z
-x,-y,-z
x,y,-z
-x-1/2,y-1/2,z
x-1/2,-y-1/2,z

loop_
_atom_site_label
_atom_site_type_symbol
_atom_site_fract_x
_atom_site_fract_y
_atom_site_fract_z
_atom_site_occupancy
_atom_site_U_iso_or_equiv
O2 O-2 0.37 0.31 0 1 0.0
Cd1 Cd+2 0.058 0.32 0.5 1 0.0
Sn1 Sn+4 0 0 0 1 0.0
O1 O-2 0.21 0.05 0.5 1 0.0
